data_7225146
loop_
_publ_author_name
'Patrascu, Andrei A.'
'Calancea, Sergiu'
'Cassaro, Rafael A. All\~ao'
'Soriano, St\'ephane'
'Madalan, Augustin M.'
'Maxim, Catalin'
'Novak, Miguel A.'
'Vaz, Maria G. F.'
'Andruh, Marius'

_publ_section_title
;
 One-dimensional coordination polymers constructed from binuclear 3d--4f
 nodes and isonicotinato spacer
;
_journal_issue 25
_journal_name_full CrystEngComm
_journal_page_first 4779
_journal_paper_doi 10.1039/C6CE00729E
_journal_volume 18
_journal_year 2016
_chemical_formula_moiety 'C35 H26 F12 Gd N3 Ni O10'
_chemical_formula_sum 'C35 H26 F12 Gd N3 Ni O10'
_chemical_formula_weight 1092.55
_space_group_crystal_system orthorhombic
_space_group_IT_number 61
_space_group_name_Hall '-P 2ac 2ab'
_space_group_name_H-M_alt 'P b c a'
_symmetry_space_group_name_Hall '-P 2ac 2ab'
_symmetry_space_group_name_H-M 'P b c a'
_atom_sites_solution_hydrogens geom
_audit_creation_method SHELXL-2014/7
_audit_update_record
;
2016-03-31 deposited with the CCDC.
2016-05-09 downloaded from the CCDC.
;
_cell_angle_alpha 90
_cell_angle_beta 90
_cell_angle_gamma 90
_cell_formula_units_Z 8
_cell_length_a 18.2485(6)
_cell_length_b 15.8544(6)
_cell_length_c 28.0187(9)
_cell_measurement_reflns_used 415
_cell_measurement_temperature 150(2)
_cell_measurement_theta_max 26.9848
_cell_measurement_theta_min 1.9107
_cell_volume 8106.3(5)
_computing_cell_refinement 'APEX3 v2015.5-2 (Bruker AXS)'
_computing_data_reduction 'SAINT V8.34A (Bruker AXS Inc.,2013)'
_computing_structure_refinement 'SHELXL-2014/7 (Sheldrick, 2014)'
_diffrn_ambient_temperature 150(2)
_diffrn_detector_area_resol_mean 10.4167
_diffrn_measured_fraction_theta_full 0.999
_diffrn_measured_fraction_theta_max 0.949
_diffrn_measurement_device_type 'Bruker APEX-II CCD'
_diffrn_measurement_method '\f and \w scans'
_diffrn_radiation_type MoK\a
_diffrn_radiation_wavelength 0.71073
_diffrn_reflns_av_R_equivalents 0.0366
_diffrn_reflns_av_unetI/netI 0.0197
_diffrn_reflns_Laue_measured_fraction_full 0.999
_diffrn_reflns_Laue_measured_fraction_max 0.949
_diffrn_reflns_limit_h_max 24
_diffrn_reflns_limit_h_min -26
_diffrn_reflns_limit_k_max 21
_diffrn_reflns_limit_k_min -22
_diffrn_reflns_limit_l_max 39
_diffrn_reflns_limit_l_min -39
_diffrn_reflns_number 171233
_diffrn_reflns_point_group_measured_fraction_full 0.999
_diffrn_reflns_point_group_measured_fraction_max 0.949
_diffrn_reflns_theta_full 25.242
_diffrn_reflns_theta_max 30.806
_diffrn_reflns_theta_min 2.238
_exptl_absorpt_coefficient_mu 2.200
_exptl_absorpt_correction_type multi-scan
_exptl_absorpt_process_details 'SADABS V2014/5 (Bruker AXS Inc.)'
_exptl_crystal_colour blue
_exptl_crystal_density_diffrn 1.790
_exptl_crystal_density_method 'not measured'
_exptl_crystal_description block
_exptl_crystal_F_000 4296
_exptl_crystal_size_max 0.320
_exptl_crystal_size_mid 0.303
_exptl_crystal_size_min 0.255
_exptl_transmission_factor_max 0.7461
_exptl_transmission_factor_min 0.5980
_refine_diff_density_max 1.832
_refine_diff_density_min -1.654
_refine_diff_density_rms 0.114
_refine_ls_extinction_method none
_refine_ls_goodness_of_fit_ref 0.964
_refine_ls_hydrogen_treatment constr
_refine_ls_matrix_type full
_refine_ls_number_parameters 557
_refine_ls_number_reflns 12061
_refine_ls_number_restraints 48
_refine_ls_restrained_S_all 0.975
_refine_ls_R_factor_all 0.0513
_refine_ls_R_factor_gt 0.0363
_refine_ls_shift/su_max 0.001
_refine_ls_shift/su_mean 0.000
_refine_ls_structure_factor_coef Fsqd
_refine_ls_weighting_details 'w=1/[\s^2^(Fo^2^)+(0.0317P)^2^+36.6778P] where P=(Fo^2^+2Fc^2^)/3'
_refine_ls_weighting_scheme calc
_refine_ls_wR_factor_gt 0.0798
_refine_ls_wR_factor_ref 0.0884
_reflns_Friedel_coverage 0.000
_reflns_number_gt 9924
_reflns_number_total 12061
_reflns_threshold_expression 'I > 2\s(I)'
_cod_data_source_file c6ce00729e2.cif
_cod_data_source_block shelx
_cod_depositor_comments 'Adding full bibliography for 7225145--7225147.cif.'
_cod_database_code 7225146
_shelx_shelxl_version_number 2014/7
_shelx_space_group_comment
;
The symmetry employed for this shelxl refinement is uniquely defined
by the following loop, which should always be used as a source of
symmetry information in preference to the above space-group names.
They are only intended as comments.
;
_shelx_estimated_absorpt_t_min 0.540
_shelx_estimated_absorpt_t_max 0.604

loop_
_space_group_symop_operation_xyz
'x, y, z'
'x+1/2, -y+1/2, -z'
'-x, y+1/2, -z+1/2'
'-x+1/2, -y, z+1/2'
'-x, -y, -z'
'-x-1/2, y-1/2, z'
'x, -y-1/2, z-1/2'
'x-1/2, y, -z-1/2'

loop_
_atom_site_label
_atom_site_type_symbol
_atom_site_fract_x
_atom_site_fract_y
_atom_site_fract_z
_atom_site_U_iso_or_equiv
_atom_site_adp_type
_atom_site_occupancy
_atom_site_site_symmetry_order
_atom_site_calc_flag
_atom_site_refinement_flags_posn
_atom_site_refinement_flags_adp
_atom_site_refinement_flags_occupancy
_atom_site_disorder_assembly
_atom_site_disorder_group
Gd1 Gd 0.47907(2) 0.80063(2) 0.13596(2) 0.01749(4) Uani 1 1 d . . . . .
Ni1 Ni 0.46605(2) 0.84897(2) 0.25580(2) 0.01581(7) Uani 1 1 d . . . . .
F5 F 0.3710(2) 0.7828(4) -0.05848(10) 0.127(2) Uani 1 1 d . . . . .
F4 F 0.4290(3) 0.6822(3) -0.03215(12) 0.1082(16) Uani 1 1 d . . . . .
F6 F 0.4822(2) 0.7974(3) -0.03925(11) 0.0983(15) Uani 1 1 d . . . . .
F3 F 0.20528(19) 0.9085(3) 0.05086(11) 0.1198(19) Uani 1 1 d . . . . .
C19 C 0.3544(2) 0.6211(2) 0.10884(15) 0.0413(9) Uani 1 1 d . . . . .
H19A H 0.3699 0.6440 0.0780 0.062 Uiso 1 1 calc R U . . .
H19B H 0.3659 0.5608 0.1101 0.062 Uiso 1 1 calc R U . . .
H19C H 0.3015 0.6292 0.1127 0.062 Uiso 1 1 calc R U . . .
C8 C 0.4531(3) 0.9899(3) 0.05854(13) 0.0449(10) Uani 1 1 d . . . . .
H8A H 0.4722 0.9458 0.0374 0.067 Uiso 1 1 calc R U . . .
H8B H 0.4049 1.0081 0.0471 0.067 Uiso 1 1 calc R U . . .
H8C H 0.4868 1.0380 0.0586 0.067 Uiso 1 1 calc R U . . .
F7 F 0.6793(2) 0.8634(2) -0.00863(10) 0.0853(11) Uani 1 1 d . . . . .
F8 F 0.65548(16) 0.96243(18) 0.03889(12) 0.0660(8) Uani 1 1 d . . . . .
F9 F 0.74584(15) 0.8812(2) 0.05250(14) 0.0913(13) Uani 1 1 d . . . . .
O6 O 0.44922(12) 0.76718(17) 0.05397(8) 0.0321(5) Uani 1 1 d . . . . .
O5 O 0.34658(11) 0.82759(15) 0.11756(7) 0.0239(4) Uani 1 1 d . . . . .
O1 O 0.45966(11) 0.90802(12) 0.19216(7) 0.0184(4) Uani 1 1 d . . . . .
O10 O 0.59253(11) 0.81845(16) 0.17418(8) 0.0264(5) Uani 1 1 d . . . . .
O4 O 0.39263(12) 0.66418(14) 0.14657(8) 0.0267(5) Uani 1 1 d . . . . .
O2 O 0.45970(11) 0.74498(13) 0.21236(7) 0.0204(4) Uani 1 1 d . . . . .
O3 O 0.44641(12) 0.95750(14) 0.10575(7) 0.0258(4) Uani 1 1 d . . . . .
O8 O 0.55383(13) 0.68210(15) 0.11485(9) 0.0320(5) Uani 1 1 d . . . . .
N1 N 0.47358(12) 0.95990(16) 0.29044(9) 0.0207(5) Uani 1 1 d . . . . .
N2 N 0.47626(13) 0.77338(17) 0.31342(9) 0.0215(5) Uani 1 1 d . . . . .
C3 C 0.41878(16) 1.04085(19) 0.22498(11) 0.0227(6) Uani 1 1 d . . . . .
C4 C 0.43303(15) 0.98453(18) 0.18706(10) 0.0198(5) Uani 1 1 d . . . . .
C23 C 0.39995(19) 0.7851(2) 0.02469(11) 0.0322(7) Uani 1 1 d . . . . .
C24 C 0.4201(2) 0.7627(4) -0.02711(13) 0.0507(11) Uani 1 1 d . . . . .
C22 C 0.33189(19) 0.8200(3) 0.03321(12) 0.0358(8) Uani 1 1 d . . . . .
H22 H 0.2997 0.8319 0.0074 0.043 Uiso 1 1 calc R U . . .
C21 C 0.31058(16) 0.8377(2) 0.08025(11) 0.0257(6) Uani 1 1 d . . . . .
C20 C 0.2330(2) 0.8717(3) 0.08713(13) 0.0410(9) Uani 1 1 d . . . . .
F1 F 0.18798(18) 0.8086(3) 0.0974(2) 0.1161(17) Uani 1 1 d . . . . .
F2 F 0.22559(19) 0.9191(3) 0.12458(12) 0.0932(13) Uani 1 1 d . . . . .
O9 O 0.57861(10) 0.84606(13) 0.25260(7) 0.0198(4) Uani 1 1 d . . . . .
C30 C 0.61551(14) 0.83350(19) 0.21556(10) 0.0198(5) Uani 1 1 d . . . . .
C9 C 0.51332(17) 0.9642(2) 0.33619(11) 0.0279(7) Uani 1 1 d . . . . .
H9A H 0.5013 1.0182 0.3521 0.034 Uiso 1 1 calc R U . . .
H9B H 0.5666 0.9640 0.3296 0.034 Uiso 1 1 calc R U . . .
C10 C 0.49573(17) 0.8920(2) 0.37019(11) 0.0278(7) Uani 1 1 d . . . . .
H10A H 0.4421 0.8911 0.3756 0.033 Uiso 1 1 calc R U . . .
H10B H 0.5194 0.9039 0.4013 0.033 Uiso 1 1 calc R U . . .
C11 C 0.51942(17) 0.8046(2) 0.35384(11) 0.0278(7) Uani 1 1 d . . . . .
H11A H 0.5718 0.8064 0.3446 0.033 Uiso 1 1 calc R U . . .
H11B H 0.5145 0.7647 0.3808 0.033 Uiso 1 1 calc R U . . .
C12 C 0.44971(18) 0.6988(2) 0.31441(12) 0.0284(6) Uani 1 1 d . . . . .
H12 H 0.4571 0.6666 0.3426 0.034 Uiso 1 1 calc R U . . .
C13 C 0.40880(17) 0.6592(2) 0.27558(12) 0.0270(6) Uani 1 1 d . . . . .
C14 C 0.3588(2) 0.5948(2) 0.28743(14) 0.0372(8) Uani 1 1 d . . . . .
H14 H 0.3542 0.5775 0.3198 0.045 Uiso 1 1 calc R U . . .
C15 C 0.3168(2) 0.5566(2) 0.25307(16) 0.0419(9) Uani 1 1 d . . . . .
H15 H 0.2815 0.5155 0.2620 0.050 Uiso 1 1 calc R U . . .
C16 C 0.32551(19) 0.5777(2) 0.20496(15) 0.0345(8) Uani 1 1 d . . . . .
H16 H 0.2969 0.5507 0.1811 0.041 Uiso 1 1 calc R U . . .
C17 C 0.37635(16) 0.63843(19) 0.19273(12) 0.0252(6) Uani 1 1 d . . . . .
C18 C 0.41658(15) 0.68280(18) 0.22727(11) 0.0213(6) Uani 1 1 d . . . . .
C7 C 0.44792(16) 1.0288(2) 0.27329(11) 0.0247(6) Uani 1 1 d . . . . .
H7 H 0.4478 1.0766 0.2938 0.030 Uiso 1 1 calc R U . . .
C2 C 0.38330(18) 1.1177(2) 0.21491(13) 0.0314(7) Uani 1 1 d . . . . .
H2 H 0.3727 1.1554 0.2403 0.038 Uiso 1 1 calc R U . . .
C1 C 0.3636(2) 1.1393(2) 0.16920(14) 0.0345(8) Uani 1 1 d . . . . .
H1 H 0.3363 1.1893 0.1635 0.041 Uiso 1 1 calc R U . . .
C6 C 0.38386(18) 1.0877(2) 0.13123(13) 0.0306(7) Uani 1 1 d . . . . .
H6 H 0.3728 1.1040 0.0994 0.037 Uiso 1 1 calc R U . . .
C5 C 0.41990(16) 1.0128(2) 0.13988(11) 0.0232(6) Uani 1 1 d . . . . .
C26 C 0.6139(2) 0.6783(2) 0.09321(16) 0.0408(9) Uani 1 1 d . . . . .
C27 C 0.6529(2) 0.7412(3) 0.07009(15) 0.0419(9) Uani 1 1 d . . . . .
H27 H 0.6992 0.7275 0.0567 0.050 Uiso 1 1 calc R U . . .
C28 C 0.62740(18) 0.8230(2) 0.06565(11) 0.0295(7) Uani 1 1 d . . . . .
C29 C 0.6777(2) 0.8835(3) 0.03741(15) 0.0433(9) Uani 1 1 d . . . . .
O7 O 0.57041(12) 0.85491(15) 0.08125(8) 0.0279(5) Uani 1 1 d . . . . .
C31 C 0.69754(14) 0.83731(18) 0.22211(10) 0.0183(5) Uani 1 1 d . . . . .
C32 C 0.72801(15) 0.8373(2) 0.26706(10) 0.0227(6) Uani 1 1 d . . . . .
H32 H 0.6976 0.8335 0.2945 0.027 Uiso 1 1 calc R U . . .
C33 C 0.74417(15) 0.8438(2) 0.18341(11) 0.0285(7) Uani 1 1 d . . . . .
H33 H 0.7253 0.8433 0.1518 0.034 Uiso 1 1 calc R U . . .
C34 C 0.80331(15) 0.8431(2) 0.27203(10) 0.0219(6) Uani 1 1 d . . . . .
H34 H 0.8235 0.8423 0.3033 0.026 Uiso 1 1 calc R U . . .
C35 C 0.81880(15) 0.8510(2) 0.19146(11) 0.0296(7) Uani 1 1 d . . . . .
H35 H 0.8502 0.8573 0.1647 0.035 Uiso 1 1 calc R U . . .
N3 N 0.84905(12) 0.84958(16) 0.23493(8) 0.0187(4) Uani 1 1 d . . . . .
F12B F 0.7124(3) 0.5853(3) 0.0709(2) 0.1175(14) Uani 0.899(5) 1 d D U P A 1
F10B F 0.6533(3) 0.5578(3) 0.1342(2) 0.1175(14) Uani 0.899(5) 1 d D U P A 1
F11B F 0.6009(3) 0.5362(3) 0.0694(2) 0.1175(14) Uani 0.899(5) 1 d D U P A 1
C25 C 0.6480(3) 0.5918(3) 0.0925(3) 0.112(2) Uani 1 1 d D U . . .
F10A F 0.6232(15) 0.5174(13) 0.1083(8) 0.1175(14) Uani 0.101(5) 1 d D U P A 2
F12A F 0.7158(9) 0.581(2) 0.1115(8) 0.1175(14) Uani 0.101(5) 1 d D U P A 2
F11A F 0.6634(12) 0.5601(19) 0.0486(7) 0.1175(14) Uani 0.101(5) 1 d D U P A 2

loop_
_atom_site_aniso_label
_atom_site_aniso_U_11
_atom_site_aniso_U_22
_atom_site_aniso_U_33
_atom_site_aniso_U_23
_atom_site_aniso_U_13
_atom_site_aniso_U_12
Gd1 0.01125(6) 0.02378(7) 0.01745(7) -0.00244(5) -0.00017(4) 0.00014(5)
Ni1 0.00948(14) 0.02171(17) 0.01623(15) 0.00139(13) 0.00089(11) -0.00107(12)
F5 0.093(3) 0.265(6) 0.0223(13) -0.024(2) -0.0089(15) 0.050(3)
F4 0.173(4) 0.094(3) 0.058(2) -0.048(2) 0.035(2) -0.017(3)
F6 0.094(3) 0.157(4) 0.0444(16) -0.036(2) 0.0411(17) -0.060(3)
F3 0.074(2) 0.234(5) 0.0520(18) 0.048(3) 0.0088(16) 0.097(3)
C19 0.044(2) 0.0352(19) 0.045(2) -0.0048(16) -0.0153(17) -0.0113(16)
C8 0.068(3) 0.044(2) 0.0222(16) 0.0120(15) -0.0009(17) 0.006(2)
F7 0.120(3) 0.095(3) 0.0408(15) 0.0156(16) 0.0334(17) -0.011(2)
F8 0.0581(17) 0.0532(16) 0.087(2) 0.0240(15) 0.0221(15) -0.0054(13)
F9 0.0289(13) 0.116(3) 0.129(3) 0.078(2) -0.0095(16) -0.0184(15)
O6 0.0227(11) 0.0499(15) 0.0237(11) -0.0145(10) 0.0014(9) 0.0000(10)
O5 0.0199(10) 0.0339(12) 0.0179(9) -0.0027(8) -0.0010(8) 0.0008(8)
O1 0.0186(9) 0.0190(9) 0.0177(9) 0.0010(7) -0.0013(7) 0.0012(7)
O10 0.0111(9) 0.0459(14) 0.0223(10) -0.0036(9) -0.0004(7) -0.0002(9)
O4 0.0231(10) 0.0253(11) 0.0318(11) -0.0052(9) -0.0024(9) -0.0041(9)
O2 0.0151(8) 0.0209(10) 0.0252(10) 0.0025(8) 0.0024(7) -0.0034(7)
O3 0.0286(11) 0.0286(11) 0.0200(10) 0.0051(8) -0.0013(8) 0.0007(9)
O8 0.0250(11) 0.0291(12) 0.0418(14) -0.0032(10) 0.0136(10) 0.0010(9)
N1 0.0153(10) 0.0274(12) 0.0194(11) -0.0033(9) 0.0028(8) -0.0059(9)
N2 0.0143(10) 0.0326(13) 0.0177(11) 0.0047(10) 0.0014(8) 0.0021(9)
C3 0.0195(13) 0.0223(14) 0.0263(14) -0.0022(11) 0.0029(11) -0.0035(11)
C4 0.0135(11) 0.0197(13) 0.0261(14) 0.0017(11) -0.0001(10) -0.0022(10)
C23 0.0289(16) 0.048(2) 0.0202(14) -0.0084(14) 0.0031(12) -0.0055(14)
C24 0.044(2) 0.084(3) 0.0233(17) -0.020(2) 0.0049(15) -0.005(2)
C22 0.0278(16) 0.060(2) 0.0192(14) -0.0041(15) -0.0043(12) 0.0020(16)
C21 0.0198(13) 0.0321(16) 0.0253(14) 0.0004(12) -0.0027(11) 0.0012(12)
C20 0.0288(17) 0.064(3) 0.0298(17) 0.0038(17) -0.0004(14) 0.0139(17)
F1 0.0365(16) 0.106(3) 0.205(5) 0.011(3) 0.044(2) -0.0009(18)
F2 0.079(2) 0.134(3) 0.0672(19) -0.037(2) -0.0137(17) 0.075(2)
O9 0.0094(8) 0.0322(11) 0.0177(9) 0.0023(8) 0.0018(7) -0.0002(7)
C30 0.0097(11) 0.0263(14) 0.0235(13) 0.0025(11) -0.0005(9) 0.0003(10)
C9 0.0215(14) 0.0416(18) 0.0207(14) -0.0043(13) 0.0009(11) -0.0103(13)
C10 0.0193(13) 0.0450(19) 0.0190(13) -0.0009(13) 0.0005(10) -0.0049(13)
C11 0.0192(13) 0.0449(19) 0.0192(13) 0.0074(13) -0.0003(10) 0.0009(13)
C12 0.0261(15) 0.0326(16) 0.0265(15) 0.0109(13) 0.0068(12) 0.0049(12)
C13 0.0229(14) 0.0217(14) 0.0363(17) 0.0062(12) 0.0067(12) 0.0005(11)
C14 0.042(2) 0.0273(17) 0.0422(19) 0.0057(15) 0.0140(16) -0.0062(15)
C15 0.041(2) 0.0251(16) 0.059(2) -0.0005(17) 0.0175(18) -0.0119(15)
C16 0.0272(16) 0.0239(15) 0.052(2) -0.0072(15) 0.0053(15) -0.0063(12)
C17 0.0190(13) 0.0181(13) 0.0384(17) -0.0030(12) 0.0047(12) 0.0009(10)
C18 0.0137(12) 0.0189(13) 0.0314(15) 0.0013(11) 0.0030(10) 0.0005(10)
C7 0.0198(13) 0.0261(15) 0.0283(15) -0.0069(12) 0.0054(11) -0.0054(11)
C2 0.0276(15) 0.0224(15) 0.0441(19) -0.0023(14) 0.0024(14) 0.0010(12)
C1 0.0317(17) 0.0205(15) 0.051(2) 0.0045(14) -0.0039(15) 0.0052(13)
C6 0.0287(16) 0.0240(15) 0.0390(18) 0.0088(13) -0.0073(13) -0.0007(12)
C5 0.0188(13) 0.0245(14) 0.0264(14) 0.0021(11) -0.0019(11) -0.0014(11)
C26 0.0352(19) 0.0338(19) 0.054(2) -0.0003(17) 0.0215(17) 0.0102(15)
C27 0.0311(17) 0.044(2) 0.051(2) 0.0017(18) 0.0214(16) 0.0052(16)
C28 0.0232(14) 0.0431(19) 0.0221(14) 0.0031(13) 0.0034(11) -0.0041(13)
C29 0.0276(17) 0.062(3) 0.041(2) 0.0203(19) 0.0076(15) 0.0024(17)
O7 0.0204(10) 0.0379(13) 0.0253(11) 0.0048(9) 0.0011(8) -0.0007(9)
C31 0.0096(10) 0.0238(13) 0.0215(13) 0.0011(11) -0.0002(9) 0.0007(9)
C32 0.0146(12) 0.0339(16) 0.0194(13) 0.0043(12) 0.0030(10) -0.0017(11)
C33 0.0116(12) 0.056(2) 0.0184(13) 0.0014(14) -0.0016(10) -0.0002(13)
C34 0.0143(12) 0.0327(16) 0.0188(13) 0.0013(11) -0.0017(10) 0.0004(11)
C35 0.0108(12) 0.057(2) 0.0205(14) 0.0048(14) 0.0013(10) -0.0022(13)
N3 0.0101(9) 0.0247(12) 0.0211(11) 0.0013(9) -0.0016(8) -0.0013(8)
F12B 0.111(2) 0.0600(14) 0.182(3) 0.0355(17) 0.095(2) 0.0399(15)
F10B 0.111(2) 0.0600(14) 0.182(3) 0.0355(17) 0.095(2) 0.0399(15)
F11B 0.111(2) 0.0600(14) 0.182(3) 0.0355(17) 0.095(2) 0.0399(15)
C25 0.093(4) 0.039(3) 0.204(6) 0.033(3) 0.109(4) 0.016(3)
F10A 0.111(2) 0.0600(14) 0.182(3) 0.0355(17) 0.095(2) 0.0399(15)
F12A 0.111(2) 0.0600(14) 0.182(3) 0.0355(17) 0.095(2) 0.0399(15)
F11A 0.111(2) 0.0600(14) 0.182(3) 0.0355(17) 0.095(2) 0.0399(15)

loop_
_atom_type_symbol
_atom_type_description
_atom_type_scat_dispersion_real
_atom_type_scat_dispersion_imag
_atom_type_scat_source
C C 0.0033 0.0016 'International Tables Vol C Tables 4.2.6.8 and 6.1.1.4'
N N 0.0061 0.0033 'International Tables Vol C Tables 4.2.6.8 and 6.1.1.4'
O O 0.0106 0.0060 'International Tables Vol C Tables 4.2.6.8 and 6.1.1.4'
F F 0.0171 0.0103 'International Tables Vol C Tables 4.2.6.8 and 6.1.1.4'
Ni Ni 0.3393 1.1124 'International Tables Vol C Tables 4.2.6.8 and 6.1.1.4'
Gd Gd -0.1653 3.9035 'International Tables Vol C Tables 4.2.6.8 and 6.1.1.4'
H H 0.0000 0.0000 'International Tables Vol C Tables 4.2.6.8 and 6.1.1.4'

loop_
_geom_angle_atom_site_label_1
_geom_angle_atom_site_label_2
_geom_angle_atom_site_label_3
_geom_angle
_geom_angle_site_symmetry_1
_geom_angle_site_symmetry_3
O2 Gd1 O1 68.72(7) . .
O2 Gd1 O10 76.21(7) . .
O1 Gd1 O10 74.92(7) . .
O2 Gd1 O8 90.92(8) . .
O1 Gd1 O8 145.16(8) . .
O10 Gd1 O8 72.84(8) . .
O2 Gd1 O6 138.68(8) . .
O1 Gd1 O6 139.66(8) . .
O10 Gd1 O6 131.14(7) . .
O8 Gd1 O6 73.86(9) . .
O2 Gd1 O7 144.69(7) . .
O1 Gd1 O7 105.72(8) . .
O10 Gd1 O7 68.85(7) . .
O8 Gd1 O7 74.38(8) . .
O6 Gd1 O7 68.41(8) . .
O2 Gd1 O5 96.11(7) . .
O1 Gd1 O5 82.46(7) . .
O10 Gd1 O5 157.37(7) . .
O8 Gd1 O5 129.16(8) . .
O6 Gd1 O5 67.99(7) . .
O7 Gd1 O5 118.20(7) . .
O2 Gd1 O3 126.98(7) . .
O1 Gd1 O3 60.49(7) . .
O10 Gd1 O3 103.14(8) . .
O8 Gd1 O3 140.57(8) . .
O6 Gd1 O3 81.62(8) . .
O7 Gd1 O3 68.01(7) . .
O5 Gd1 O3 64.21(7) . .
O2 Gd1 O4 60.54(7) . .
O1 Gd1 O4 114.85(7) . .
O10 Gd1 O4 124.24(8) . .
O8 Gd1 O4 74.38(7) . .
O6 Gd1 O4 78.28(8) . .
O7 Gd1 O4 139.29(7) . .
O5 Gd1 O4 66.12(7) . .
O3 Gd1 O4 130.28(7) . .
O2 Gd1 Ni1 35.35(5) . .
O1 Gd1 Ni1 34.48(5) . .
O10 Gd1 Ni1 65.82(5) . .
O8 Gd1 Ni1 116.96(6) . .
O6 Gd1 Ni1 163.04(5) . .
O7 Gd1 Ni1 125.73(6) . .
O5 Gd1 Ni1 95.49(5) . .
O3 Gd1 Ni1 94.90(5) . .
O4 Gd1 Ni1 91.75(5) . .
N1 Ni1 O1 91.41(9) . .
N1 Ni1 N2 97.28(11) . .
O1 Ni1 N2 170.92(10) . .
N1 Ni1 O2 172.43(9) . .
O1 Ni1 O2 81.10(8) . .
N2 Ni1 O2 90.15(10) . .
N1 Ni1 O9 88.42(9) . .
O1 Ni1 O9 91.70(8) . .
N2 Ni1 O9 85.95(9) . .
O2 Ni1 O9 90.72(8) . .
N1 Ni1 N3 90.32(9) . 8_556
O1 Ni1 N3 92.71(9) . 8_556
N2 Ni1 N3 89.87(9) . 8_556
O2 Ni1 N3 91.10(9) . 8_556
O9 Ni1 N3 175.45(9) . 8_556
N1 Ni1 Gd1 131.15(7) . .
O1 Ni1 Gd1 41.17(6) . .
N2 Ni1 Gd1 129.75(8) . .
O2 Ni1 Gd1 41.30(6) . .
O9 Ni1 Gd1 83.33(6) . .
N3 Ni1 Gd1 100.77(6) 8_556 .
O4 C19 H19A 109.5 . .
O4 C19 H19B 109.5 . .
H19A C19 H19B 109.5 . .
O4 C19 H19C 109.5 . .
H19A C19 H19C 109.5 . .
H19B C19 H19C 109.5 . .
O3 C8 H8A 109.5 . .
O3 C8 H8B 109.5 . .
H8A C8 H8B 109.5 . .
O3 C8 H8C 109.5 . .
H8A C8 H8C 109.5 . .
H8B C8 H8C 109.5 . .
C23 O6 Gd1 137.3(2) . .
C21 O5 Gd1 134.7(2) . .
C4 O1 Ni1 123.08(18) . .
C4 O1 Gd1 130.73(18) . .
Ni1 O1 Gd1 104.35(8) . .
C30 O10 Gd1 137.59(18) . .
C17 O4 C19 116.2(3) . .
C17 O4 Gd1 117.66(17) . .
C19 O4 Gd1 125.7(2) . .
C18 O2 Ni1 116.28(18) . .
C18 O2 Gd1 131.03(19) . .
Ni1 O2 Gd1 103.35(8) . .
C5 O3 C8 116.3(3) . .
C5 O3 Gd1 116.43(17) . .
C8 O3 Gd1 127.3(2) . .
C26 O8 Gd1 130.9(2) . .
C7 N1 C9 117.8(3) . .
C7 N1 Ni1 122.6(2) . .
C9 N1 Ni1 119.5(2) . .
C12 N2 C11 120.0(3) . .
C12 N2 Ni1 122.1(2) . .
C11 N2 Ni1 117.8(2) . .
C2 C3 C4 118.7(3) . .
C2 C3 C7 117.7(3) . .
C4 C3 C7 123.1(3) . .
O1 C4 C3 124.7(3) . .
O1 C4 C5 117.1(3) . .
C3 C4 C5 118.1(3) . .
O6 C23 C22 128.7(3) . .
O6 C23 C24 113.3(3) . .
C22 C23 C24 118.1(3) . .
F5 C24 F4 104.8(4) . .
F5 C24 F6 108.7(5) . .
F4 C24 F6 106.1(4) . .
F5 C24 C23 114.7(4) . .
F4 C24 C23 111.2(4) . .
F6 C24 C23 110.8(3) . .
C23 C22 C21 119.5(3) . .
C23 C22 H22 120.3 . .
C21 C22 H22 120.3 . .
O5 C21 C22 128.1(3) . .
O5 C21 C20 115.4(3) . .
C22 C21 C20 116.5(3) . .
F3 C20 F2 109.7(4) . .
F3 C20 F1 105.8(4) . .
F2 C20 F1 101.4(4) . .
F3 C20 C21 115.4(3) . .
F2 C20 C21 113.7(3) . .
F1 C20 C21 109.6(4) . .
C30 O9 Ni1 125.20(18) . .
O9 C30 O10 128.0(2) . .
O9 C30 C31 115.2(2) . .
O10 C30 C31 116.8(2) . .
N1 C9 C10 113.9(3) . .
N1 C9 H9A 108.8 . .
C10 C9 H9A 108.8 . .
N1 C9 H9B 108.8 . .
C10 C9 H9B 108.8 . .
H9A C9 H9B 107.7 . .
C9 C10 C11 115.8(3) . .
C9 C10 H10A 108.3 . .
C11 C10 H10A 108.3 . .
C9 C10 H10B 108.3 . .
C11 C10 H10B 108.3 . .
H10A C10 H10B 107.4 . .
N2 C11 C10 112.8(3) . .
N2 C11 H11A 109.0 . .
C10 C11 H11A 109.0 . .
N2 C11 H11B 109.0 . .
C10 C11 H11B 109.0 . .
H11A C11 H11B 107.8 . .
N2 C12 C13 125.1(3) . .
N2 C12 H12 117.4 . .
C13 C12 H12 117.4 . .
C14 C13 C18 118.9(3) . .
C14 C13 C12 117.8(3) . .
C18 C13 C12 123.2(3) . .
C15 C14 C13 121.1(3) . .
C15 C14 H14 119.4 . .
C13 C14 H14 119.4 . .
C14 C15 C16 120.4(3) . .
C14 C15 H15 119.8 . .
C16 C15 H15 119.8 . .
C17 C16 C15 118.9(3) . .
C17 C16 H16 120.6 . .
C15 C16 H16 120.6 . .
C16 C17 O4 125.5(3) . .
C16 C17 C18 122.0(3) . .
O4 C17 C18 112.5(3) . .
O2 C18 C17 117.7(3) . .
O2 C18 C13 123.9(3) . .
C17 C18 C13 118.4(3) . .
N1 C7 C3 126.1(3) . .
N1 C7 H7 117.0 . .
C3 C7 H7 117.0 . .
C1 C2 C3 121.5(3) . .
C1 C2 H2 119.2 . .
C3 C2 H2 119.2 . .
C2 C1 C6 119.8(3) . .
C2 C1 H1 120.1 . .
C6 C1 H1 120.1 . .
C5 C6 C1 119.9(3) . .
C5 C6 H6 120.1 . .
C1 C6 H6 120.1 . .
C6 C5 O3 126.2(3) . .
C6 C5 C4 121.2(3) . .
O3 C5 C4 112.6(3) . .
O8 C26 C27 129.8(3) . .
O8 C26 C25 114.3(4) . .
C27 C26 C25 115.9(3) . .
C28 C27 C26 123.0(3) . .
C28 C27 H27 118.5 . .
C26 C27 H27 118.5 . .
O7 C28 C27 129.4(3) . .
O7 C28 C29 115.3(3) . .
C27 C28 C29 115.4(3) . .
F8 C29 F9 107.9(4) . .
F8 C29 F7 105.4(4) . .
F9 C29 F7 106.6(4) . .
F8 C29 C28 113.0(3) . .
F9 C29 C28 112.3(3) . .
F7 C29 C28 111.1(4) . .
C28 O7 Gd1 131.1(2) . .
C32 C31 C33 118.0(2) . .
C32 C31 C30 120.8(2) . .
C33 C31 C30 121.2(3) . .
C31 C32 C34 119.5(3) . .
C31 C32 H32 120.2 . .
C34 C32 H32 120.2 . .
C31 C33 C35 118.9(3) . .
C31 C33 H33 120.5 . .
C35 C33 H33 120.5 . .
N3 C34 C32 123.1(3) . .
N3 C34 H34 118.4 . .
C32 C34 H34 118.4 . .
N3 C35 C33 123.6(3) . .
N3 C35 H35 118.2 . .
C33 C35 H35 118.2 . .
C35 N3 C34 116.9(2) . .
C35 N3 Ni1 121.31(19) . 8_656
C34 N3 Ni1 121.70(18) . 8_656
F11A C25 F10A 92.6(16) . .
F11A C25 F12A 96.9(15) . .
F10A C25 F12A 94.0(16) . .
F10B C25 F12B 108.4(6) . .
F10B C25 F11B 101.7(5) . .
F12B C25 F11B 106.6(6) . .
F10B C25 C26 113.4(5) . .
F11A C25 C26 115.8(15) . .
F10A C25 C26 131.1(14) . .
F12A C25 C26 118.9(15) . .
F12B C25 C26 116.3(4) . .
F11B C25 C26 109.1(5) . .

loop_
_geom_bond_atom_site_label_1
_geom_bond_atom_site_label_2
_geom_bond_distance
_geom_bond_site_symmetry_2
Gd1 O2 2.342(2) .
Gd1 O1 2.346(2) .
Gd1 O10 2.348(2) .
Gd1 O8 2.396(2) .
Gd1 O6 2.420(2) .
Gd1 O7 2.422(2) .
Gd1 O5 2.509(2) .
Gd1 O3 2.694(2) .
Gd1 O4 2.694(2) .
Gd1 Ni1 3.4524(4) .
Ni1 N1 2.013(3) .
Ni1 O1 2.0174(19) .
Ni1 N2 2.019(2) .
Ni1 O2 2.053(2) .
Ni1 O9 2.0566(18) .
Ni1 N3 2.151(2) 8_556
F5 C24 1.295(6) .
F4 C24 1.295(6) .
F6 C24 1.305(5) .
F3 C20 1.277(5) .
C19 O4 1.438(4) .
C19 H19A 0.9800 .
C19 H19B 0.9800 .
C19 H19C 0.9800 .
C8 O3 1.424(4) .
C8 H8A 0.9800 .
C8 H8B 0.9800 .
C8 H8C 0.9800 .
F7 C29 1.329(5) .
F8 C29 1.316(5) .
F9 C29 1.314(5) .
O6 C23 1.250(4) .
O5 C21 1.245(4) .
O1 C4 1.315(3) .
O10 C30 1.256(4) .
O4 C17 1.388(4) .
O2 C18 1.329(3) .
O3 C5 1.385(4) .
O8 C26 1.254(4) .
N1 C7 1.282(4) .
N1 C9 1.474(4) .
N2 C12 1.278(4) .
N2 C11 1.466(4) .
C3 C2 1.408(4) .
C3 C4 1.412(4) .
C3 C7 1.467(4) .
C4 C5 1.416(4) .
C23 C22 1.380(5) .
C23 C24 1.539(5) .
C22 C21 1.402(4) .
C22 H22 0.9500 .
C21 C20 1.527(5) .
C20 F2 1.298(5) .
C20 F1 1.326(6) .
O9 C30 1.253(3) .
C30 C31 1.509(4) .
C9 C10 1.523(5) .
C9 H9A 0.9900 .
C9 H9B 0.9900 .
C10 C11 1.522(5) .
C10 H10A 0.9900 .
C10 H10B 0.9900 .
C11 H11A 0.9900 .
C11 H11B 0.9900 .
C12 C13 1.461(5) .
C12 H12 0.9500 .
C13 C14 1.408(4) .
C13 C18 1.412(4) .
C14 C15 1.372(6) .
C14 H14 0.9500 .
C15 C16 1.398(6) .
C15 H15 0.9500 .
C16 C17 1.380(4) .
C16 H16 0.9500 .
C17 C18 1.404(4) .
C7 H7 0.9500 .
C2 C1 1.374(5) .
C2 H2 0.9500 .
C1 C6 1.392(5) .
C1 H1 0.9500 .
C6 C5 1.378(4) .
C6 H6 0.9500 .
C26 C27 1.385(5) .
C26 C25 1.508(6) .
C27 C28 1.384(5) .
C27 H27 0.9500 .
C28 O7 1.236(4) .
C28 C29 1.545(5) .
C31 C32 1.377(4) .
C31 C33 1.382(4) .
C32 C34 1.384(4) .
C32 H32 0.9500 .
C33 C35 1.385(4) .
C33 H33 0.9500 .
C34 N3 1.337(4) .
C34 H34 0.9500 .
C35 N3 1.337(4) .
C35 H35 0.9500 .
N3 Ni1 2.151(2) 8_656
F12B C25 1.325(6) .
F10B C25 1.292(8) .
F11B C25 1.391(8) .
C25 F11A 1.356(15) .
C25 F10A 1.339(15) .
C25 F12A 1.357(15) .

loop_
_geom_torsion_atom_site_label_1
_geom_torsion_atom_site_label_2
_geom_torsion_atom_site_label_3
_geom_torsion_atom_site_label_4
_geom_torsion
_geom_torsion_site_symmetry_4
Ni1 O1 C4 C3 12.6(4) .
Gd1 O1 C4 C3 174.6(2) .
Ni1 O1 C4 C5 -169.31(19) .
Gd1 O1 C4 C5 -7.3(4) .
C2 C3 C4 O1 -173.6(3) .
C7 C3 C4 O1 15.1(4) .
C2 C3 C4 C5 8.4(4) .
C7 C3 C4 C5 -163.0(3) .
Gd1 O6 C23 C22 -16.0(7) .
Gd1 O6 C23 C24 165.2(3) .
O6 C23 C24 F5 -178.1(5) .
C22 C23 C24 F5 3.0(7) .
O6 C23 C24 F4 63.2(5) .
C22 C23 C24 F4 -115.7(5) .
O6 C23 C24 F6 -54.5(6) .
C22 C23 C24 F6 126.5(5) .
O6 C23 C22 C21 -1.6(7) .
C24 C23 C22 C21 177.2(4) .
Gd1 O5 C21 C22 14.5(6) .
Gd1 O5 C21 C20 -167.1(2) .
C23 C22 C21 O5 1.7(6) .
C23 C22 C21 C20 -176.7(4) .
O5 C21 C20 F3 157.2(4) .
C22 C21 C20 F3 -24.2(6) .
O5 C21 C20 F2 29.2(5) .
C22 C21 C20 F2 -152.2(4) .
O5 C21 C20 F1 -83.5(5) .
C22 C21 C20 F1 95.1(5) .
Ni1 O9 C30 O10 -1.9(5) .
Ni1 O9 C30 C31 177.99(18) .
Gd1 O10 C30 O9 -1.4(5) .
Gd1 O10 C30 C31 178.7(2) .
C7 N1 C9 C10 138.8(3) .
Ni1 N1 C9 C10 -44.3(3) .
N1 C9 C10 C11 65.6(4) .
C12 N2 C11 C10 -132.0(3) .
Ni1 N2 C11 C10 51.6(3) .
C9 C10 C11 N2 -69.9(3) .
C11 N2 C12 C13 -177.0(3) .
Ni1 N2 C12 C13 -0.7(4) .
N2 C12 C13 C14 -154.4(3) .
N2 C12 C13 C18 25.0(5) .
C18 C13 C14 C15 -1.6(5) .
C12 C13 C14 C15 177.8(3) .
C13 C14 C15 C16 3.5(6) .
C14 C15 C16 C17 -1.0(6) .
C15 C16 C17 O4 178.0(3) .
C15 C16 C17 C18 -3.5(5) .
C19 O4 C17 C16 -2.2(5) .
Gd1 O4 C17 C16 170.7(3) .
C19 O4 C17 C18 179.2(3) .
Gd1 O4 C17 C18 -7.9(3) .
Ni1 O2 C18 C17 143.1(2) .
Gd1 O2 C18 C17 2.7(4) .
Ni1 O2 C18 C13 -36.6(3) .
Gd1 O2 C18 C13 -177.1(2) .
C16 C17 C18 O2 -174.4(3) .
O4 C17 C18 O2 4.2(4) .
C16 C17 C18 C13 5.3(4) .
O4 C17 C18 C13 -176.0(3) .
C14 C13 C18 O2 177.1(3) .
C12 C13 C18 O2 -2.4(5) .
C14 C13 C18 C17 -2.7(4) .
C12 C13 C18 C17 177.9(3) .
C9 N1 C7 C3 168.3(3) .
Ni1 N1 C7 C3 -8.5(4) .
C2 C3 C7 N1 170.9(3) .
C4 C3 C7 N1 -17.7(5) .
C4 C3 C2 C1 -1.1(5) .
C7 C3 C2 C1 170.7(3) .
C3 C2 C1 C6 -5.0(5) .
C2 C1 C6 C5 3.6(5) .
C1 C6 C5 O3 -176.6(3) .
C1 C6 C5 C4 3.9(5) .
C8 O3 C5 C6 16.3(5) .
Gd1 O3 C5 C6 -163.5(3) .
C8 O3 C5 C4 -164.2(3) .
Gd1 O3 C5 C4 16.1(3) .
O1 C4 C5 C6 172.0(3) .
C3 C4 C5 C6 -9.9(4) .
O1 C4 C5 O3 -7.6(4) .
C3 C4 C5 O3 170.6(2) .
Gd1 O8 C26 C27 -7.6(7) .
Gd1 O8 C26 C25 172.6(4) .
O8 C26 C27 C28 -2.9(8) .
C25 C26 C27 C28 176.9(5) .
C26 C27 C28 O7 2.2(7) .
C26 C27 C28 C29 -178.3(4) .
O7 C28 C29 F8 7.0(5) .
C27 C28 C29 F8 -172.5(4) .
O7 C28 C29 F9 129.5(4) .
C27 C28 C29 F9 -50.1(5) .
O7 C28 C29 F7 -111.3(4) .
C27 C28 C29 F7 69.2(5) .
C27 C28 O7 Gd1 8.8(6) .
C29 C28 O7 Gd1 -170.7(2) .
O9 C30 C31 C32 12.6(4) .
O10 C30 C31 C32 -167.5(3) .
O9 C30 C31 C33 -165.2(3) .
O10 C30 C31 C33 14.7(4) .
C33 C31 C32 C34 -0.5(5) .
C30 C31 C32 C34 -178.3(3) .
C32 C31 C33 C35 -0.8(5) .
C30 C31 C33 C35 177.0(3) .
C31 C32 C34 N3 0.7(5) .
C31 C33 C35 N3 2.0(6) .
C33 C35 N3 C34 -1.8(5) .
C33 C35 N3 Ni1 174.0(3) 8_656
C32 C34 N3 C35 0.4(5) .
C32 C34 N3 Ni1 -175.3(2) 8_656
O8 C26 C25 F10B -51.8(7) .
C27 C26 C25 F10B 128.3(5) .
O8 C26 C25 F11A 123.9(10) .
C27 C26 C25 F11A -55.9(12) .
O8 C26 C25 F10A 4.7(16) .
C27 C26 C25 F10A -175.1(13) .
O8 C26 C25 F12A -121.3(11) .
C27 C26 C25 F12A 58.9(12) .
O8 C26 C25 F12B -178.6(6) .
C27 C26 C25 F12B 1.6(9) .
O8 C26 C25 F11B 60.8(6) .
C27 C26 C25 F11B -119.0(5) .
